data_4513910
loop_
_publ_author_name
'Vemula, Sandeep R.'
'Kumar, Dinesh'
'Cook, Gregory R.'

_publ_section_title
;
 Palladium-Catalyzed Allylic Amidation with N-Heterocycles via sp3C--H
 Oxidation
;
_journal_issue 8
_journal_name_full 'ACS Catalysis'
_journal_page_first 5295
_journal_paper_doi 10.1021/acscatal.6b01818
_journal_volume 6
_journal_year 2016
_chemical_formula_moiety 'C4 H12 Cl2 O2 Pd S2'
_chemical_formula_sum 'C4 H12 Cl2 O2 Pd S2'
_chemical_formula_weight 333.56
_space_group_crystal_system monoclinic
_space_group_IT_number 14
_space_group_name_Hall '-P 2yn'
_space_group_name_H-M_alt 'P 1 21/n 1'
_symmetry_space_group_name_Hall '-P 2yn'
_symmetry_space_group_name_H-M 'P 1 21/n 1'
_atom_sites_solution_hydrogens geom
_audit_creation_date 2016-02-18
_audit_creation_method
;
Olex2 1.2
(compiled 2015.09.30 svn.r3233 for OlexSys, GUI svn.r5103)
;
_cell_angle_alpha 90
_cell_angle_beta 108.635(2)
_cell_angle_gamma 90
_cell_formula_units_Z 2
_cell_length_a 6.2660(4)
_cell_length_b 9.3515(5)
_cell_length_c 9.3563(5)
_cell_measurement_reflns_used 4556
_cell_measurement_temperature 100(2)
_cell_measurement_theta_max 66.757
_cell_measurement_theta_min 4.989
_cell_volume 519.50(5)
_computing_cell_refinement 'SAINT v8.34A (Bruker, 2013)'
_computing_data_reduction 'SAINT v8.34A (Bruker, 2013)'
_computing_molecular_graphics 'Olex2 (Dolomanov et al., 2009)'
_computing_publication_material 'Olex2 (Dolomanov et al., 2009)'
_computing_structure_refinement 'XL (Sheldrick, 2008)'
_computing_structure_solution 'XT (Sheldrick, 2015)'
_diffrn_ambient_temperature 100.01
_diffrn_measured_fraction_theta_full 0.996
_diffrn_measured_fraction_theta_max 0.996
_diffrn_measurement_device_type 'Bruker APEX-II CCD'
_diffrn_measurement_method '\f and \w scans'
_diffrn_radiation_type CuK\a
_diffrn_radiation_wavelength 1.54178
_diffrn_reflns_av_R_equivalents 0.0519
_diffrn_reflns_av_unetI/netI 0.0365
_diffrn_reflns_Laue_measured_fraction_full 0.996
_diffrn_reflns_Laue_measured_fraction_max 0.996
_diffrn_reflns_limit_h_max 6
_diffrn_reflns_limit_h_min -7
_diffrn_reflns_limit_k_max 11
_diffrn_reflns_limit_k_min -11
_diffrn_reflns_limit_l_max 11
_diffrn_reflns_limit_l_min -11
_diffrn_reflns_number 4691
_diffrn_reflns_point_group_measured_fraction_full 0.996
_diffrn_reflns_point_group_measured_fraction_max 0.996
_diffrn_reflns_theta_full 66.752
_diffrn_reflns_theta_max 66.752
_diffrn_reflns_theta_min 6.882
_diffrn_standards_number 0
_exptl_absorpt_coefficient_mu 22.558
_exptl_absorpt_correction_T_max 0.1204
_exptl_absorpt_correction_T_min 0.0254
_exptl_absorpt_correction_type multi-scan
_exptl_absorpt_process_details
'SADABS-2014/5 (Bruker,2014/5) was used for absorption correction. wR2(int) was 0.1208 before and 0.0772 after correction. The Ratio of minimum to maximum transmission is 0.2110. The \l/2 correction factor is 0.00150.'
_exptl_crystal_colour 'clear orange'
_exptl_crystal_colour_lustre clear
_exptl_crystal_colour_primary orange
_exptl_crystal_density_diffrn 2.132
_exptl_crystal_description irregular
_exptl_crystal_F_000 328
_exptl_crystal_size_max 0.316
_exptl_crystal_size_mid 0.216
_exptl_crystal_size_min 0.182
_refine_diff_density_max 0.876
_refine_diff_density_min -0.619
_refine_diff_density_rms 0.172
_refine_ls_extinction_method none
_refine_ls_goodness_of_fit_ref 1.140
_refine_ls_hydrogen_treatment constr
_refine_ls_matrix_type full
_refine_ls_number_parameters 54
_refine_ls_number_reflns 914
_refine_ls_number_restraints 0
_refine_ls_restrained_S_all 1.140
_refine_ls_R_factor_all 0.0335
_refine_ls_R_factor_gt 0.0334
_refine_ls_shift/su_max 0.000
_refine_ls_shift/su_mean 0.000
_refine_ls_structure_factor_coef Fsqd
_refine_ls_weighting_details 'w=1/[\s^2^(Fo^2^)+(0.0541P)^2^+0.8663P] where P=(Fo^2^+2Fc^2^)/3'
_refine_ls_weighting_scheme calc
_refine_ls_wR_factor_gt 0.0933
_refine_ls_wR_factor_ref 0.0934
_reflns_Friedel_coverage 0.000
_reflns_number_gt 908
_reflns_number_total 914
_reflns_threshold_expression 'I > 2\s(I)'
_cod_data_source_file cs6b01818_si_003.cif
_cod_data_source_block cu_vsr2_0m
_cod_depositor_comments 'Adding full bibliography for 4513910--4513911.cif.'
_cod_database_code 4513910
_shelx_space_group_comment
;
The symmetry employed for this shelxl refinement is uniquely defined
by the following loop, which should always be used as a source of
symmetry information in preference to the above space-group names.
They are only intended as comments.
;
_olex2_refinement_description
;
1. Fixed Uiso
 At 1.5 times of:
  All C(H,H,H) groups
2.a Idealised Me refined as rotating group:
 C005(H00A,H00B,H00C), C006(H00D,H00E,H00F)
;
_shelx_shelxl_version_number 2014/7
_olex2_submission_special_instructions 'No special instructions were received'

loop_
_space_group_symop_operation_xyz
'x, y, z'
'-x+1/2, y+1/2, -z+1/2'
'-x, -y, -z'
'x-1/2, -y-1/2, z-1/2'

loop_
_atom_site_label
_atom_site_type_symbol
_atom_site_fract_x
_atom_site_fract_y
_atom_site_fract_z
_atom_site_U_iso_or_equiv
_atom_site_adp_type
_atom_site_occupancy
_atom_site_site_symmetry_order
_atom_site_calc_flag
_atom_site_refinement_flags_posn
_atom_site_refinement_flags_adp
_atom_site_refinement_flags_occupancy
Pd01 Pd 0.5000 0.5000 0.5000 0.0170(2) Uani 1 2 d S T P
S02 S 0.69109(14) 0.30098(9) 0.61848(9) 0.0199(3) Uani 1 1 d . . .
Cl03 Cl 0.6962(2) 0.51148(9) 0.33152(14) 0.0251(3) Uani 1 1 d . . .
O004 O 0.8384(5) 0.3298(3) 0.7723(3) 0.0329(7) Uani 1 1 d . . .
C005 C 0.8455(6) 0.2141(4) 0.5146(4) 0.0251(8) Uani 1 1 d . . .
H00A H 0.9647 0.2778 0.5055 0.038 Uiso 1 1 calc GR . .
H00B H 0.7441 0.1900 0.4138 0.038 Uiso 1 1 calc GR . .
H00C H 0.9130 0.1263 0.5670 0.038 Uiso 1 1 calc GR . .
C006 C 0.5000(7) 0.1643(4) 0.6278(4) 0.0256(8) Uani 1 1 d . . .
H00D H 0.5841 0.0778 0.6710 0.038 Uiso 1 1 calc GR . .
H00E H 0.3986 0.1436 0.5261 0.038 Uiso 1 1 calc GR . .
H00F H 0.4116 0.1961 0.6914 0.038 Uiso 1 1 calc GR . .

loop_
_atom_site_aniso_label
_atom_site_aniso_U_11
_atom_site_aniso_U_22
_atom_site_aniso_U_33
_atom_site_aniso_U_23
_atom_site_aniso_U_13
_atom_site_aniso_U_12
Pd01 0.0201(3) 0.0155(3) 0.0157(3) 0.00039(10) 0.0059(2) 0.00006(11)
S02 0.0243(5) 0.0173(5) 0.0174(5) 0.0009(3) 0.0055(4) 0.0018(3)
Cl03 0.0307(6) 0.0227(6) 0.0263(6) 0.0012(3) 0.0155(5) 0.0012(3)
O004 0.0357(16) 0.0323(15) 0.0268(15) -0.0012(12) 0.0046(13) 0.0008(12)
C005 0.0251(19) 0.0241(19) 0.0251(19) 0.0003(15) 0.0068(15) 0.0058(15)
C006 0.033(2) 0.0187(18) 0.029(2) 0.0039(15) 0.0139(17) 0.0006(15)

loop_
_atom_type_symbol
_atom_type_description
_atom_type_scat_dispersion_real
_atom_type_scat_dispersion_imag
_atom_type_scat_source
C C 0.0181 0.0091 'International Tables Vol C Tables 4.2.6.8 and 6.1.1.4'
H H 0.0000 0.0000 'International Tables Vol C Tables 4.2.6.8 and 6.1.1.4'
Cl Cl 0.3639 0.7018 'International Tables Vol C Tables 4.2.6.8 and 6.1.1.4'
O O 0.0492 0.0322 'International Tables Vol C Tables 4.2.6.8 and 6.1.1.4'
Pd Pd 0.1215 3.9337 'International Tables Vol C Tables 4.2.6.8 and 6.1.1.4'
S S 0.3331 0.5567 'International Tables Vol C Tables 4.2.6.8 and 6.1.1.4'

loop_
_geom_angle_atom_site_label_1
_geom_angle_atom_site_label_2
_geom_angle_atom_site_label_3
_geom_angle
_geom_angle_site_symmetry_1
_geom_angle_site_symmetry_3
S02 Pd01 S02 180.0 . 3_666
Cl03 Pd01 S02 93.35(3) . .
Cl03 Pd01 S02 86.65(3) . 3_666
Cl03 Pd01 S02 93.35(3) 3_666 3_666
Cl03 Pd01 S02 86.65(3) 3_666 .
Cl03 Pd01 Cl03 180.0 . 3_666
O004 S02 Pd01 113.11(12) . .
O004 S02 C005 109.89(18) . .
O004 S02 C006 107.92(18) . .
C005 S02 Pd01 113.49(13) . .
C006 S02 Pd01 110.59(13) . .
C006 S02 C005 101.07(18) . .
S02 C005 H00A 109.5 . .
S02 C005 H00B 109.5 . .
S02 C005 H00C 109.5 . .
H00A C005 H00B 109.5 . .
H00A C005 H00C 109.5 . .
H00B C005 H00C 109.5 . .
S02 C006 H00D 109.5 . .
S02 C006 H00E 109.5 . .
S02 C006 H00F 109.5 . .
H00D C006 H00E 109.5 . .
H00D C006 H00F 109.5 . .
H00E C006 H00F 109.5 . .

loop_
_geom_bond_atom_site_label_1
_geom_bond_atom_site_label_2
_geom_bond_distance
_geom_bond_site_symmetry_2
Pd01 S02 2.2974(8) 3_666
Pd01 S02 2.2974(8) .
Pd01 Cl03 2.2907(12) 3_666
Pd01 Cl03 2.2907(12) .
S02 O004 1.465(3) .
S02 C005 1.773(4) .
S02 C006 1.772(4) .
C005 H00A 0.9800 .
C005 H00B 0.9800 .
C005 H00C 0.9800 .
C006 H00D 0.9800 .
C006 H00E 0.9800 .
C006 H00F 0.9800 .
